data_1511062
loop_
_publ_author_name
'Herbst, J.F.'
'Yelon, W.B.'

_publ_section_title
;
 Preferential site occupation and magnetic structure of Nd2 (Cox Fe1-x)14
 B systems
;
_journal_name_full 'Journal of Applied Physics'
_journal_page_first 4224
_journal_page_last 4229
_journal_paper_doi 10.1063/1.337511
_journal_volume 60
_journal_year 1986
_chemical_formula_sum 'B Co12.6 Fe1.4 Nd2'
_chemical_name_systematic 'Nd2 Fe1.4 Co12.6 B'
_space_group_IT_number 136
_symmetry_space_group_name_Hall '-P 4n 2n'
_symmetry_space_group_name_H-M 'P 42/m n m'
_cell_angle_alpha 90
_cell_angle_beta 90
_cell_angle_gamma 90
_cell_formula_units_Z 4
_cell_length_a 8.65
_cell_length_b 8.65
_cell_length_c 11.905
_cell_volume 890.762
_citation_journal_id_ASTM JAPIAU
_cod_data_source_file boron0-1_154.cif
_cod_data_source_block B1Co12.6Fe1.4Nd2
_cod_original_cell_volume 890.7618
_cod_original_formula_sum 'B1 Co12.6 Fe1.4 Nd2'
_cod_database_code 1511062

loop_
_symmetry_equiv_pos_as_xyz
x,y,z
-y+1/2,x+1/2,z+1/2
-x,-y,z
y+1/2,-x+1/2,z+1/2
x+1/2,-y+1/2,-z+1/2
y,x,-z
-x+1/2,y+1/2,-z+1/2
-y,-x,-z
-x,-y,-z
y-1/2,-x-1/2,-z-1/2
x,y,-z
-y-1/2,x-1/2,-z-1/2
-x-1/2,y-1/2,z-1/2
-y,-x,z
x-1/2,-y-1/2,z-1/2
y,x,z

loop_
_atom_site_label
_atom_site_type_symbol
_atom_site_fract_x
_atom_site_fract_y
_atom_site_fract_z
_atom_site_occupancy
_atom_site_U_iso_or_equiv
B1 B 0.3752 0.6248 0 1 0.0
Co6 Co 0.2219 0.5661 0.1247 0.95 0.0
Nd1 Nd 0.2748 0.2748 0 1 0.0
Co2 Co 0 0 0.6172 0.99 0.0
Fe3 Fe 0.3175 0.3175 0.245 0.26 0.0
Fe4 Fe 0.1008 0.1008 0.2066 0.13 0.0
Co3 Co 0.3175 0.3175 0.245 0.74 0.0
Fe5 Fe 0.0363 0.362 0.1781 0.05 0.0
Fe2 Fe 0 0 0.6172 0.01 0.0
Nd2 Nd 0.1429 -0.1429 0 1 0.0
Fe1 Fe 0 0.5 0 0.21 0.0
Co1 Co 0 0.5 0 0.79 0.0
Co5 Co 0.0363 0.362 0.1781 0.95 0.0
Fe6 Fe 0.2219 0.5661 0.1247 0.05 0.0
Co4 Co 0.1008 0.1008 0.2066 0.87 0.0
